data_7712477
loop_
_publ_author_name
'Sumida, Akifumi'
'Ogawa, Kenta'
'Imoto, Hiroaki'
'Naka, Kensuke'

_publ_section_title
;
 Steric and electronic effects of arsa-Buchwald ligands on Suzuki-Miyaura
 coupling reaction.
;
_journal_issue 9
_journal_name_full 'Dalton transactions (Cambridge, England : 2003)'
_journal_page_first 2838
_journal_page_last 2844
_journal_paper_doi 10.1039/d2dt04139a
_journal_volume 52
_journal_year 2023
_chemical_formula_moiety 'C52 H70 As2 Cl2 O4 Pd, C H2 Cl2'
_chemical_formula_sum 'C53 H72 As2 Cl4 O4 Pd'
_chemical_formula_weight 1171.14
_space_group_crystal_system triclinic
_space_group_IT_number 2
_space_group_name_Hall '-P 1'
_space_group_name_H-M_alt 'P -1'
_atom_sites_solution_hydrogens geom
_atom_sites_solution_primary dual
_audit_creation_date 2020-12-10
_audit_creation_method
;
Olex2 1.3-ac4
(compiled 2019.04.23 svn.r3594 for Rigaku Oxford Diffraction, GUI svn.r5739)
;
_audit_update_record
;
2022-12-26 deposited with the CCDC.	2023-02-03 downloaded from the CCDC.
;
_cell_angle_alpha 86.695(4)
_cell_angle_beta 83.153(3)
_cell_angle_gamma 80.496(3)
_cell_formula_units_Z 2
_cell_length_a 10.8964(4)
_cell_length_b 10.9483(5)
_cell_length_c 23.1815(11)
_cell_measurement_reflns_used 7346
_cell_measurement_temperature 93.15
_cell_measurement_theta_max 32.5780
_cell_measurement_theta_min 2.9250
_cell_volume 2706.0(2)
_computing_cell_refinement 'CrysAlisPro 1.171.41.80a (Rigaku OD, 2020)'
_computing_data_collection 'CrysAlisPro 1.171.41.80a (Rigaku OD, 2020)'
_computing_data_reduction 'CrysAlisPro 1.171.41.80a (Rigaku OD, 2020)'
_computing_molecular_graphics 'Olex2 (Dolomanov et al., 2009)'
_computing_publication_material 'Olex2 (Dolomanov et al., 2009)'
_computing_structure_refinement 'ShelXL (Sheldrick, 2015)'
_computing_structure_solution 'ShelXT (Sheldrick, 2015)'
_diffrn_ambient_temperature 93.15
_diffrn_detector 'CCD area detector'
_diffrn_detector_area_resol_mean 6.83
_diffrn_detector_type 'Rigaku Mercury area detector'
_diffrn_measured_fraction_theta_full 0.999
_diffrn_measured_fraction_theta_max 0.999
_diffrn_measurement_details
;
List of Runs (angles in degrees, time in seconds):

  # Type    Start    End  Width  t~exp~   \w     \q     \k     \f   Frames
#--------------------------------------------------------------------------
  1  \w    -71.00 -44.00   0.30    2.50    --   30.00  54.00-120.00   90
  2  \w      7.00  32.80   0.30    2.50    --   30.00  54.00-120.00   86
  3  \w    -71.00  38.20   0.30    2.50    --   30.00  54.00 120.00  364
  4  \w    -73.00 108.80   0.30    2.50    --   30.00  54.00   0.00  606
;
_diffrn_measurement_device 'fixed-chi diffractometer'
_diffrn_measurement_device_type 'Rigaku XtaLAB mini'
_diffrn_measurement_method '\w scans'
_diffrn_orient_matrix_type 'CrysAlisPro convention (1999,Acta A55,543-557)'
_diffrn_orient_matrix_UB_11 -0.0604632000
_diffrn_orient_matrix_UB_12 0.0219388000
_diffrn_orient_matrix_UB_13 0.0140230000
_diffrn_orient_matrix_UB_21 0.0201202000
_diffrn_orient_matrix_UB_22 -0.0224377000
_diffrn_orient_matrix_UB_23 0.0271934000
_diffrn_orient_matrix_UB_31 0.0187134000
_diffrn_orient_matrix_UB_32 0.0577634000
_diffrn_orient_matrix_UB_33 0.0038763000
_diffrn_radiation_monochromator 'curved graphite'
_diffrn_radiation_probe x-ray
_diffrn_radiation_type 'Mo K\a'
_diffrn_radiation_wavelength 0.71073
_diffrn_reflns_av_R_equivalents 0.0226
_diffrn_reflns_av_unetI/netI 0.0437
_diffrn_reflns_Laue_measured_fraction_full 0.999
_diffrn_reflns_Laue_measured_fraction_max 0.999
_diffrn_reflns_limit_h_max 13
_diffrn_reflns_limit_h_min -13
_diffrn_reflns_limit_k_max 12
_diffrn_reflns_limit_k_min -13
_diffrn_reflns_limit_l_max 28
_diffrn_reflns_limit_l_min -28
_diffrn_reflns_number 16790
_diffrn_reflns_point_group_measured_fraction_full 0.999
_diffrn_reflns_point_group_measured_fraction_max 0.999
_diffrn_reflns_theta_full 25.242
_diffrn_reflns_theta_max 26.372
_diffrn_reflns_theta_min 2.638
_diffrn_source 'Sealed X-ray tube'
_diffrn_source_type 'Sealed X-ray tube'
_exptl_absorpt_coefficient_mu 1.796
_exptl_absorpt_correction_T_max 0.739
_exptl_absorpt_correction_T_min 0.521
_exptl_absorpt_correction_type analytical
_exptl_absorpt_process_details
;
CrysAlisPro 1.171.41.80a (Rigaku Oxford Diffraction, 2020)
Analytical numeric absorption correction using a multifaceted crystal
model based on expressions derived by R.C. Clark & J.S. Reid.
(Clark, R. C. & Reid, J. S. (1995). Acta Cryst. A51, 887-897)
Empirical absorption correction using spherical harmonics,
implemented in SCALE3 ABSPACK scaling algorithm.
;
_exptl_crystal_colour red
_exptl_crystal_colour_primary red
_exptl_crystal_density_diffrn 1.437
_exptl_crystal_description block
_exptl_crystal_F_000 1204
_exptl_crystal_size_max 0.54
_exptl_crystal_size_mid 0.31
_exptl_crystal_size_min 0.22
_refine_diff_density_max 0.622
_refine_diff_density_min -1.058
_refine_diff_density_rms 0.088
_refine_ls_extinction_method none
_refine_ls_goodness_of_fit_ref 1.144
_refine_ls_hydrogen_treatment constr
_refine_ls_matrix_type full
_refine_ls_number_parameters 581
_refine_ls_number_reflns 11082
_refine_ls_number_restraints 0
_refine_ls_restrained_S_all 1.144
_refine_ls_R_factor_all 0.0464
_refine_ls_R_factor_gt 0.0378
_refine_ls_shift/su_max 0.001
_refine_ls_shift/su_mean 0.000
_refine_ls_structure_factor_coef Fsqd
_refine_ls_weighting_details 'w=1/[\s^2^(Fo^2^)+(0.0246P)^2^+4.4326P] where P=(Fo^2^+2Fc^2^)/3'
_refine_ls_weighting_scheme calc
_refine_ls_wR_factor_gt 0.0888
_refine_ls_wR_factor_ref 0.0925
_reflns_Friedel_coverage 0.000
_reflns_number_gt 9614
_reflns_number_total 11082
_reflns_threshold_expression 'I > 2\s(I)'
_cod_data_source_file d2dt04139a2.cif
_cod_data_source_block PdCl2(L6)2
_cod_database_code 7712477
_shelx_shelxl_version_number 2018/3
_chemical_oxdiff_formula 'C106 H144 As4 Cl8 O8 Pd2 '
_shelx_space_group_comment
;
The symmetry employed for this shelxl refinement is uniquely defined
by the following loop, which should always be used as a source of
symmetry information in preference to the above space-group names.
They are only intended as comments.
;
_shelx_estimated_absorpt_t_max 0.693
_shelx_estimated_absorpt_t_min 0.444
_diffrn_oxdiff_digest_frames
;
01876b9be41b3e852785dad73c8e4e15ec011465dad
;
_reflns_odcompleteness_completeness 99.89
_reflns_odcompleteness_iscentric 1
_reflns_odcompleteness_theta 26.32
_olex2_refinement_description
;
1. Fixed Uiso
 At 1.2 times of:
  All C(H) groups, All C(H,H) groups
 At 1.5 times of:
  All C(H,H,H) groups
2.a Ternary CH refined with riding coordinates:
 C1(H1), C2(H2), C7(H7), C6(H6)
2.b Secondary CH2 refined with riding coordinates:
 C11(H11A,H11B), C15(H15A,H15B), C20(H20A,H20B), C16(H16A,H16B), C36(H36A,
 H36B), C37(H37A,H37B), C12(H12A,H12B), C32(H32A,H32B), C41(H41A,H41B),
 C17(H17A,H17B), C14(H14A,H14B), C13(H13A,H13B), C18(H18A,H18B), C19(H19A,H19B),
  C38(H38A,H38B), C39(H39A,H39B), C35(H35A,H35B), C33(H33A,H33B), C40(H40A,
 H40B), C53(H53A,H53B), C34(H34A,H34B)
2.c Aromatic/amide H refined with riding coordinates:
 C21(H21), C42(H42), C45(H45), C22(H22), C49(H49), C24(H24), C47(H47),
 C23(H23), C44(H44), C43(H43), C48(H48), C26(H26), C27(H27), C28(H28)
2.d Idealised Me refined as rotating group:
 C52(H52A,H52B,H52C), C51(H51A,H51B,H51C), C30(H30A,H30B,H30C), C31(H31A,H31B,
 H31C)
;
_smtbx_masks_void_probe_radius 1.2
_smtbx_masks_void_truncation_radius 1.2
_olex2_submission_special_instructions 'No special instructions were received'
_oxdiff_exptl_absorpt_empirical_details
;
Empirical correction (ABSPACK) includes:
- Absorption correction using spherical harmonics
- Frame scaling
;
_oxdiff_exptl_absorpt_empirical_full_max 1.270
_oxdiff_exptl_absorpt_empirical_full_min 0.890

loop_
_space_group_symop_operation_xyz
'x, y, z'
'-x, -y, -z'

loop_
_atom_site_label
_atom_site_type_symbol
_atom_site_fract_x
_atom_site_fract_y
_atom_site_fract_z
_atom_site_U_iso_or_equiv
_atom_site_adp_type
_atom_site_occupancy
_atom_site_site_symmetry_order
_atom_site_calc_flag
_atom_site_refinement_flags_posn
_atom_site_refinement_flags_adp
_atom_site_refinement_flags_occupancy
_atom_site_disorder_assembly
_atom_site_disorder_group
Pd1 Pd 0.67769(2) 0.22017(2) 0.77300(2) 0.01610(7) Uani 1 1 d . . . . .
As1 As 0.56881(3) 0.31723(3) 0.86120(2) 0.01497(8) Uani 1 1 d . . . . .
As2 As 0.81975(3) 0.10513(3) 0.69831(2) 0.01786(9) Uani 1 1 d . . . . .
Cl2 Cl 0.82543(8) 0.34722(8) 0.77869(4) 0.02074(17) Uani 1 1 d . . . . .
Cl1 Cl 0.53084(9) 0.09416(9) 0.76836(4) 0.0304(2) Uani 1 1 d . . . . .
Cl4 Cl 0.32685(12) 0.01500(15) 0.65908(8) 0.0707(4) Uani 1 1 d . . . . .
Cl3 Cl 0.42276(19) -0.24588(16) 0.65703(12) 0.1130(8) Uani 1 1 d . . . . .
O4 O 1.0268(2) -0.1194(2) 0.55809(11) 0.0269(6) Uani 1 1 d . . . . .
O3 O 0.7334(2) -0.2604(2) 0.69762(11) 0.0269(6) Uani 1 1 d . . . . .
O1 O 0.1621(2) 0.5181(3) 0.87403(13) 0.0389(7) Uani 1 1 d . . . . .
O2 O 0.4868(3) 0.4482(3) 0.72306(12) 0.0399(7) Uani 1 1 d . . . . .
C3 C 0.5090(3) 0.4969(3) 0.85700(13) 0.0152(6) Uani 1 1 d . . . . .
C1 C 0.6977(3) 0.3015(3) 0.91562(14) 0.0170(7) Uani 1 1 d . . . . .
H1 H 0.754833 0.361193 0.899942 0.020 Uiso 1 1 calc R . . . .
C2 C 0.4249(3) 0.2441(3) 0.90012(15) 0.0181(7) Uani 1 1 d . . . . .
H2 H 0.367149 0.241788 0.869901 0.022 Uiso 1 1 calc R . . . .
C7 C 0.9323(3) -0.0198(3) 0.73993(15) 0.0219(7) Uani 1 1 d . . . . .
H7 H 0.976137 -0.082930 0.711782 0.026 Uiso 1 1 calc R . . . .
C21 C 0.5744(3) 0.5774(3) 0.88138(14) 0.0204(7) Uani 1 1 d . . . . .
H21 H 0.646185 0.544224 0.900150 0.024 Uiso 1 1 calc R . . . .
C8 C 0.7478(3) 0.0280(3) 0.63875(15) 0.0214(7) Uani 1 1 d . . . . .
C11 C 0.7797(3) 0.1738(3) 0.91369(14) 0.0191(7) Uani 1 1 d . . . . .
H11A H 0.806367 0.151837 0.872764 0.023 Uiso 1 1 calc R . . . .
H11B H 0.731115 0.110632 0.932487 0.023 Uiso 1 1 calc R . . . .
C6 C 0.9289(3) 0.2097(3) 0.65175(15) 0.0226(7) Uani 1 1 d . . . . .
H6 H 0.974048 0.246687 0.679777 0.027 Uiso 1 1 calc R . . . .
C15 C 0.6554(3) 0.3364(3) 0.97886(14) 0.0197(7) Uani 1 1 d . . . . .
H15A H 0.600994 0.418341 0.979780 0.024 Uiso 1 1 calc R . . . .
H15B H 0.606641 0.274452 0.998736 0.024 Uiso 1 1 calc R . . . .
C4 C 0.4032(3) 0.5475(3) 0.82919(15) 0.0190(7) Uani 1 1 d . . . . .
C20 C 0.3480(3) 0.3203(3) 0.94984(15) 0.0217(7) Uani 1 1 d . . . . .
H20A H 0.399952 0.322385 0.981907 0.026 Uiso 1 1 calc R . . . .
H20B H 0.321824 0.406598 0.935564 0.026 Uiso 1 1 calc R . . . .
C16 C 0.4642(3) 0.1095(3) 0.92103(16) 0.0216(7) Uani 1 1 d . . . . .
H16A H 0.513165 0.061650 0.888666 0.026 Uiso 1 1 calc R . . . .
H16B H 0.517767 0.106996 0.952824 0.026 Uiso 1 1 calc R . . . .
C36 C 0.8535(4) 0.3176(4) 0.62032(16) 0.0310(9) Uani 1 1 d . . . . .
H36A H 0.791493 0.365192 0.648789 0.037 Uiso 1 1 calc R . . . .
H36B H 0.807265 0.285204 0.591843 0.037 Uiso 1 1 calc R . . . .
C9 C 0.7857(3) -0.0886(3) 0.61376(15) 0.0214(7) Uani 1 1 d . . . . .
C37 C 1.0306(3) 0.0401(4) 0.76474(17) 0.0284(8) Uani 1 1 d . . . . .
H37A H 0.988712 0.106263 0.791048 0.034 Uiso 1 1 calc R . . . .
H37B H 1.081868 0.078291 0.732704 0.034 Uiso 1 1 calc R . . . .
C42 C 0.6475(4) 0.1082(4) 0.61739(17) 0.0320(9) Uani 1 1 d . . . . .
H42 H 0.619658 0.186206 0.634433 0.038 Uiso 1 1 calc R . . . .
C45 C 0.7222(4) -0.1192(4) 0.56919(16) 0.0273(8) Uani 1 1 d . . . . .
H45 H 0.746127 -0.198427 0.552933 0.033 Uiso 1 1 calc R . . . .
C10 C 0.8875(3) -0.1863(3) 0.63299(15) 0.0209(7) Uani 1 1 d . . . . .
C12 C 0.8952(3) 0.1752(3) 0.94535(16) 0.0235(8) Uani 1 1 d . . . . .
H12A H 0.945024 0.090970 0.945887 0.028 Uiso 1 1 calc R . . . .
H12B H 0.948057 0.231827 0.923808 0.028 Uiso 1 1 calc R . . . .
C50 C 0.8570(3) -0.2731(3) 0.67677(15) 0.0222(7) Uani 1 1 d . . . . .
C25 C 0.3736(4) 0.4201(4) 0.74671(19) 0.0343(10) Uani 1 1 d . . . . .
C32 C 1.0289(4) 0.1378(4) 0.60940(16) 0.0271(8) Uani 1 1 d . . . . .
H32A H 0.988600 0.102088 0.579686 0.033 Uiso 1 1 calc R . . . .
H32B H 1.077663 0.068905 0.630566 0.033 Uiso 1 1 calc R . . . .
C46 C 1.0091(3) -0.1993(3) 0.60516(15) 0.0232(8) Uani 1 1 d . . . . .
C5 C 0.3280(4) 0.4705(3) 0.80040(17) 0.0255(8) Uani 1 1 d . . . . .
C22 C 0.5362(3) 0.7049(3) 0.87860(15) 0.0237(8) Uani 1 1 d . . . . .
H22 H 0.581348 0.757856 0.895647 0.028 Uiso 1 1 calc R . . . .
C41 C 0.8546(4) -0.0848(4) 0.78796(16) 0.0308(9) Uani 1 1 d . . . . .
H41A H 0.794903 -0.126598 0.770431 0.037 Uiso 1 1 calc R . . . .
H41B H 0.805731 -0.022545 0.814609 0.037 Uiso 1 1 calc R . . . .
C17 C 0.3479(3) 0.0514(3) 0.94279(17) 0.0258(8) Uani 1 1 d . . . . .
H17A H 0.297794 0.048496 0.910097 0.031 Uiso 1 1 calc R . . . .
H17B H 0.373970 -0.034675 0.957261 0.031 Uiso 1 1 calc R . . . .
C49 C 0.9506(4) -0.3647(3) 0.69647(16) 0.0258(8) Uani 1 1 d . . . . .
H49 H 0.930579 -0.423236 0.726524 0.031 Uiso 1 1 calc R . . . .
C14 C 0.7705(3) 0.3410(3) 1.01039(15) 0.0235(8) Uani 1 1 d . . . . .
H14A H 0.743205 0.360470 1.051574 0.028 Uiso 1 1 calc R . . . .
H14B H 0.815276 0.407647 0.992285 0.028 Uiso 1 1 calc R . . . .
C13 C 0.8596(3) 0.2168(3) 1.00745(16) 0.0244(8) Uani 1 1 d . . . . .
H13A H 0.936439 0.224793 1.024810 0.029 Uiso 1 1 calc R . . . .
H13B H 0.818834 0.152760 1.030686 0.029 Uiso 1 1 calc R . . . .
C24 C 0.3670(3) 0.6762(3) 0.82706(16) 0.0251(8) Uani 1 1 d . . . . .
H24 H 0.295125 0.710607 0.808563 0.030 Uiso 1 1 calc R . . . .
C47 C 1.1032(4) -0.2872(4) 0.62488(16) 0.0274(8) Uani 1 1 d . . . . .
H47 H 1.187055 -0.292582 0.607198 0.033 Uiso 1 1 calc R . . . .
C18 C 0.2670(4) 0.1254(4) 0.99155(18) 0.0305(9) Uani 1 1 d . . . . .
H18A H 0.189853 0.088992 1.002807 0.037 Uiso 1 1 calc R . . . .
H18B H 0.313531 0.120080 1.026022 0.037 Uiso 1 1 calc R . . . .
C23 C 0.4323(4) 0.7547(3) 0.85101(17) 0.0275(8) Uani 1 1 d . . . . .
H23 H 0.406306 0.841919 0.848587 0.033 Uiso 1 1 calc R . . . .
C19 C 0.2319(3) 0.2614(3) 0.97218(18) 0.0295(9) Uani 1 1 d . . . . .
H19A H 0.184998 0.308096 1.005365 0.035 Uiso 1 1 calc R . . . .
H19B H 0.176415 0.267111 0.940962 0.035 Uiso 1 1 calc R . . . .
C44 C 0.6257(4) -0.0377(4) 0.54796(18) 0.0364(10) Uani 1 1 d . . . . .
H44 H 0.585490 -0.060045 0.516882 0.044 Uiso 1 1 calc R . . . .
C29 C 0.2058(4) 0.4567(4) 0.8244(2) 0.0346(10) Uani 1 1 d . . . . .
C43 C 0.5881(4) 0.0766(4) 0.57223(19) 0.0385(10) Uani 1 1 d . . . . .
H43 H 0.521705 0.133213 0.557963 0.046 Uiso 1 1 calc R . . . .
C48 C 1.0722(4) -0.3675(4) 0.67115(17) 0.0301(9) Uani 1 1 d . . . . .
H48 H 1.136744 -0.426049 0.685717 0.036 Uiso 1 1 calc R . . . .
C52 C 0.6970(4) -0.3517(4) 0.74043(19) 0.0382(10) Uani 1 1 d . . . . .
H52A H 0.720186 -0.434295 0.724376 0.057 Uiso 1 1 calc GR . . . .
H52B H 0.606228 -0.334710 0.751071 0.057 Uiso 1 1 calc GR . . . .
H52C H 0.739827 -0.348469 0.775029 0.057 Uiso 1 1 calc GR . . . .
C38 C 1.1153(4) -0.0575(4) 0.79831(19) 0.0435(12) Uani 1 1 d . . . . .
H38A H 1.163496 -0.118735 0.771002 0.052 Uiso 1 1 calc R . . . .
H38B H 1.175609 -0.016826 0.815979 0.052 Uiso 1 1 calc R . . . .
C26 C 0.3041(5) 0.3480(4) 0.7198(2) 0.0506(13) Uani 1 1 d . . . . .
H26 H 0.336352 0.311490 0.683786 0.061 Uiso 1 1 calc R . . . .
C51 C 1.1514(4) -0.1200(4) 0.53093(17) 0.0335(9) Uani 1 1 d . . . . .
H51A H 1.151153 -0.056831 0.499188 0.050 Uiso 1 1 calc GR . . . .
H51B H 1.184380 -0.201694 0.515348 0.050 Uiso 1 1 calc GR . . . .
H51C H 1.204447 -0.101709 0.559613 0.050 Uiso 1 1 calc GR . . . .
C39 C 1.0394(5) -0.1242(4) 0.84594(18) 0.0492(14) Uani 1 1 d . . . . .
H39A H 1.096332 -0.190323 0.864824 0.059 Uiso 1 1 calc R . . . .
H39B H 0.999713 -0.064721 0.875859 0.059 Uiso 1 1 calc R . . . .
C35 C 0.9398(5) 0.4032(4) 0.58875(19) 0.0449(12) Uani 1 1 d . . . . .
H35A H 0.889718 0.469096 0.566437 0.054 Uiso 1 1 calc R . . . .
H35B H 0.977801 0.443487 0.617805 0.054 Uiso 1 1 calc R . . . .
C27 C 0.1879(5) 0.3308(4) 0.7464(3) 0.0585(17) Uani 1 1 d . . . . .
H27 H 0.141592 0.279473 0.728955 0.070 Uiso 1 1 calc R . . . .
C33 C 1.1166(4) 0.2245(4) 0.57972(18) 0.0402(11) Uani 1 1 d . . . . .
H33A H 1.160422 0.256240 0.609312 0.048 Uiso 1 1 calc R . . . .
H33B H 1.180488 0.177622 0.551779 0.048 Uiso 1 1 calc R . . . .
C40 C 0.9395(5) -0.1806(4) 0.82239(18) 0.0445(12) Uani 1 1 d . . . . .
H40A H 0.888026 -0.216491 0.855071 0.053 Uiso 1 1 calc R . . . .
H40B H 0.979644 -0.248689 0.796789 0.053 Uiso 1 1 calc R . . . .
C28 C 0.1381(4) 0.3847(4) 0.7963(3) 0.0488(14) Uani 1 1 d . . . . .
H28 H 0.056267 0.373849 0.812705 0.059 Uiso 1 1 calc R . . . .
C30 C 0.5103(5) 0.4483(5) 0.6610(2) 0.0619(16) Uani 1 1 d . . . . .
H30A H 0.436287 0.491880 0.643984 0.093 Uiso 1 1 calc GR . . . .
H30B H 0.528604 0.362668 0.648327 0.093 Uiso 1 1 calc GR . . . .
H30C H 0.582102 0.490336 0.648107 0.093 Uiso 1 1 calc GR . . . .
C31 C 0.0352(4) 0.5165(5) 0.8964(3) 0.0530(14) Uani 1 1 d . . . . .
H31A H -0.019585 0.554481 0.867460 0.080 Uiso 1 1 calc GR . . . .
H31B H 0.015556 0.563240 0.932022 0.080 Uiso 1 1 calc GR . . . .
H31C H 0.022065 0.430647 0.905121 0.080 Uiso 1 1 calc GR . . . .
C53 C 0.4398(5) -0.1068(5) 0.6825(2) 0.0547(13) Uani 1 1 d . . . . .
H53A H 0.524679 -0.088630 0.668676 0.066 Uiso 1 1 calc R . . . .
H53B H 0.431479 -0.112160 0.725565 0.066 Uiso 1 1 calc R . . . .
C34 C 1.0431(5) 0.3334(4) 0.54766(18) 0.0465(12) Uani 1 1 d . . . . .
H34A H 1.100576 0.390333 0.530562 0.056 Uiso 1 1 calc R . . . .
H34B H 1.005993 0.302148 0.515561 0.056 Uiso 1 1 calc R . . . .

loop_
_atom_site_aniso_label
_atom_site_aniso_U_11
_atom_site_aniso_U_22
_atom_site_aniso_U_33
_atom_site_aniso_U_23
_atom_site_aniso_U_13
_atom_site_aniso_U_12
Pd1 0.01569(13) 0.01522(13) 0.01694(13) -0.00309(10) -0.00334(10) 0.00078(10)
As1 0.01420(16) 0.01352(17) 0.01665(16) -0.00209(13) -0.00118(13) -0.00050(13)
As2 0.01894(18) 0.01780(18) 0.01607(17) -0.00208(13) -0.00443(14) 0.00160(14)
Cl2 0.0210(4) 0.0219(4) 0.0198(4) -0.0030(3) -0.0010(3) -0.0050(3)
Cl1 0.0258(5) 0.0321(5) 0.0360(5) -0.0131(4) -0.0019(4) -0.0097(4)
Cl4 0.0353(7) 0.0775(10) 0.0984(11) -0.0280(9) -0.0130(7) 0.0066(7)
Cl3 0.1004(14) 0.0600(10) 0.197(2) -0.0285(12) -0.0845(16) -0.0112(10)
O4 0.0272(14) 0.0289(14) 0.0230(13) -0.0006(11) 0.0009(11) -0.0028(11)
O3 0.0242(13) 0.0225(14) 0.0314(14) 0.0045(11) 0.0013(11) -0.0015(11)
O1 0.0203(14) 0.0476(19) 0.0507(18) 0.0110(15) -0.0085(14) -0.0119(13)
O2 0.0416(18) 0.0441(18) 0.0325(15) -0.0094(13) -0.0151(14) 0.0078(14)
C3 0.0179(16) 0.0123(16) 0.0145(15) -0.0009(12) 0.0012(13) -0.0017(13)
C1 0.0173(16) 0.0164(17) 0.0169(16) -0.0008(13) -0.0025(14) -0.0010(13)
C2 0.0175(16) 0.0153(17) 0.0215(17) 0.0005(13) -0.0031(14) -0.0023(13)
C7 0.0251(18) 0.0179(17) 0.0198(17) -0.0023(14) -0.0055(15) 0.0079(14)
C21 0.0199(17) 0.0217(18) 0.0195(16) -0.0009(14) -0.0013(14) -0.0035(14)
C8 0.0224(18) 0.0228(18) 0.0195(17) -0.0031(14) -0.0053(15) -0.0019(15)
C11 0.0206(17) 0.0186(17) 0.0173(16) -0.0021(13) -0.0019(14) -0.0005(14)
C6 0.0257(19) 0.0247(19) 0.0172(16) -0.0021(14) -0.0018(15) -0.0037(15)
C15 0.0192(17) 0.0214(18) 0.0175(16) -0.0013(14) 0.0008(14) -0.0017(14)
C4 0.0159(16) 0.0194(17) 0.0208(17) 0.0019(14) 0.0001(14) -0.0030(14)
C20 0.0187(17) 0.0173(17) 0.0271(18) 0.0015(14) 0.0013(15) -0.0004(14)
C16 0.0213(18) 0.0160(17) 0.0262(18) 0.0009(14) -0.0012(15) -0.0004(14)
C36 0.044(2) 0.024(2) 0.0233(19) 0.0015(15) -0.0058(18) -0.0019(18)
C9 0.0222(18) 0.0214(18) 0.0204(17) 0.0005(14) -0.0013(15) -0.0039(15)
C37 0.0252(19) 0.027(2) 0.031(2) -0.0067(16) -0.0124(17) 0.0076(16)
C42 0.032(2) 0.026(2) 0.037(2) -0.0089(17) -0.0153(19) 0.0075(17)
C45 0.030(2) 0.026(2) 0.0266(19) -0.0055(16) -0.0061(17) -0.0030(16)
C10 0.0234(18) 0.0201(18) 0.0189(16) -0.0036(14) -0.0047(15) -0.0003(14)
C12 0.0193(18) 0.0220(19) 0.0290(19) -0.0008(15) -0.0072(15) 0.0002(15)
C50 0.0242(19) 0.0192(18) 0.0226(17) -0.0038(14) -0.0006(15) -0.0014(15)
C25 0.037(2) 0.022(2) 0.046(2) 0.0000(18) -0.025(2) 0.0020(17)
C32 0.031(2) 0.030(2) 0.0195(17) -0.0061(15) 0.0029(16) -0.0047(17)
C46 0.0270(19) 0.0220(19) 0.0211(17) -0.0061(14) -0.0018(15) -0.0047(15)
C5 0.028(2) 0.0180(18) 0.033(2) 0.0042(15) -0.0172(17) -0.0044(15)
C22 0.0288(19) 0.0177(18) 0.0258(18) -0.0070(14) -0.0020(16) -0.0058(15)
C41 0.045(2) 0.022(2) 0.0223(18) -0.0006(15) -0.0031(18) 0.0033(17)
C17 0.0257(19) 0.0192(18) 0.033(2) 0.0042(15) -0.0051(17) -0.0070(15)
C49 0.030(2) 0.0188(18) 0.0270(19) 0.0010(15) -0.0025(16) -0.0013(15)
C14 0.0264(19) 0.0263(19) 0.0184(17) -0.0029(14) -0.0008(15) -0.0060(16)
C13 0.0228(18) 0.026(2) 0.0254(18) 0.0007(15) -0.0081(16) -0.0044(15)
C24 0.0202(18) 0.0197(18) 0.033(2) 0.0028(15) -0.0028(16) 0.0012(15)
C47 0.0230(19) 0.028(2) 0.0296(19) -0.0050(16) 0.0003(16) -0.0005(16)
C18 0.0230(19) 0.028(2) 0.038(2) 0.0071(17) 0.0027(17) -0.0063(16)
C23 0.029(2) 0.0170(18) 0.034(2) -0.0029(15) 0.0017(17) 0.0016(15)
C19 0.0200(18) 0.024(2) 0.041(2) 0.0037(17) 0.0058(17) -0.0020(15)
C44 0.037(2) 0.042(3) 0.033(2) -0.0054(19) -0.0191(19) -0.003(2)
C29 0.031(2) 0.030(2) 0.047(3) 0.0165(19) -0.023(2) -0.0102(18)
C43 0.038(2) 0.038(2) 0.041(2) -0.0071(19) -0.026(2) 0.0068(19)
C48 0.030(2) 0.024(2) 0.035(2) -0.0028(16) -0.0062(18) 0.0041(16)
C52 0.031(2) 0.038(2) 0.043(2) 0.0119(19) 0.0057(19) -0.0057(19)
C38 0.041(3) 0.043(3) 0.042(2) -0.010(2) -0.023(2) 0.021(2)
C26 0.069(4) 0.029(2) 0.059(3) -0.008(2) -0.041(3) 0.003(2)
C51 0.035(2) 0.038(2) 0.026(2) 0.0003(17) 0.0051(18) -0.0082(19)
C39 0.069(3) 0.043(3) 0.025(2) -0.0071(19) -0.019(2) 0.033(2)
C35 0.078(4) 0.027(2) 0.031(2) 0.0035(18) -0.005(2) -0.015(2)
C27 0.069(4) 0.034(3) 0.088(4) 0.013(3) -0.062(4) -0.022(3)
C33 0.048(3) 0.049(3) 0.025(2) -0.0074(19) 0.005(2) -0.016(2)
C40 0.071(3) 0.028(2) 0.026(2) 0.0034(17) -0.004(2) 0.015(2)
C28 0.038(3) 0.036(3) 0.082(4) 0.017(3) -0.040(3) -0.018(2)
C30 0.061(3) 0.070(4) 0.047(3) -0.021(3) -0.010(3) 0.022(3)
C31 0.020(2) 0.046(3) 0.091(4) 0.025(3) -0.008(2) -0.008(2)
C53 0.041(3) 0.065(4) 0.061(3) -0.008(3) -0.015(3) -0.010(3)
C34 0.071(3) 0.046(3) 0.026(2) 0.0004(19) 0.007(2) -0.028(3)

loop_
_atom_type_symbol
_atom_type_description
_atom_type_scat_dispersion_real
_atom_type_scat_dispersion_imag
_atom_type_scat_source
C C 0.0033 0.0016 'International Tables Vol C Tables 4.2.6.8 and 6.1.1.4'
H H 0.0000 0.0000 'International Tables Vol C Tables 4.2.6.8 and 6.1.1.4'
As As 0.0499 2.0058 'International Tables Vol C Tables 4.2.6.8 and 6.1.1.4'
Cl Cl 0.1484 0.1585 'International Tables Vol C Tables 4.2.6.8 and 6.1.1.4'
O O 0.0106 0.0060 'International Tables Vol C Tables 4.2.6.8 and 6.1.1.4'
Pd Pd -0.9988 1.0072 'International Tables Vol C Tables 4.2.6.8 and 6.1.1.4'

loop_
_exptl_crystal_face_index_h
_exptl_crystal_face_index_k
_exptl_crystal_face_index_l
_exptl_crystal_face_perp_dist
1 0 -1 0.1258
-1 0 1 0.1526
1 2 1 0.2084
0 -1 -1 0.1899
0 0 -1 0.1967
0 0 1 0.0198
-1 0 -2 0.1812
1 0 2 0.0515

loop_
_geom_angle_atom_site_label_1
_geom_angle_atom_site_label_2
_geom_angle_atom_site_label_3
_geom_angle
_geom_angle_site_symmetry_1
_geom_angle_site_symmetry_3
_geom_angle_publ_flag
As2 Pd1 As1 167.921(15) . . ?
Cl2 Pd1 As1 86.01(2) . . ?
Cl2 Pd1 As2 89.22(2) . . ?
Cl1 Pd1 As1 93.50(3) . . ?
Cl1 Pd1 As2 91.19(3) . . ?
Cl1 Pd1 Cl2 179.43(3) . . ?
C3 As1 Pd1 117.83(9) . . ?
C3 As1 C1 102.96(13) . . ?
C3 As1 C2 105.02(13) . . ?
C1 As1 Pd1 104.76(10) . . ?
C2 As1 Pd1 116.92(10) . . ?
C2 As1 C1 108.17(14) . . ?
C7 As2 Pd1 106.16(10) . . ?
C7 As2 C6 105.79(15) . . ?
C8 As2 Pd1 118.46(11) . . ?
C8 As2 C7 110.65(15) . . ?
C8 As2 C6 102.79(15) . . ?
C6 As2 Pd1 112.39(11) . . ?
C46 O4 C51 117.9(3) . . ?
C50 O3 C52 116.9(3) . . ?
C29 O1 C31 117.4(4) . . ?
C25 O2 C30 116.3(4) . . ?
C21 C3 As1 119.5(2) . . ?
C21 C3 C4 118.7(3) . . ?
C4 C3 As1 121.8(2) . . ?
As1 C1 H1 105.3 . . ?
C11 C1 As1 111.6(2) . . ?
C11 C1 H1 105.3 . . ?
C11 C1 C15 110.2(3) . . ?
C15 C1 As1 118.1(2) . . ?
C15 C1 H1 105.3 . . ?
As1 C2 H2 106.4 . . ?
C20 C2 As1 114.5(2) . . ?
C20 C2 H2 106.4 . . ?
C16 C2 As1 111.9(2) . . ?
C16 C2 H2 106.4 . . ?
C16 C2 C20 110.6(3) . . ?
As2 C7 H7 108.5 . . ?
C37 C7 As2 110.6(2) . . ?
C37 C7 H7 108.5 . . ?
C37 C7 C41 111.3(3) . . ?
C41 C7 As2 109.2(2) . . ?
C41 C7 H7 108.5 . . ?
C3 C21 H21 119.4 . . ?
C22 C21 C3 121.2(3) . . ?
C22 C21 H21 119.4 . . ?
C9 C8 As2 130.0(3) . . ?
C42 C8 As2 111.7(3) . . ?
C42 C8 C9 118.2(3) . . ?
C1 C11 H11A 109.7 . . ?
C1 C11 H11B 109.7 . . ?
C1 C11 C12 109.8(3) . . ?
H11A C11 H11B 108.2 . . ?
C12 C11 H11A 109.7 . . ?
C12 C11 H11B 109.7 . . ?
As2 C6 H6 106.7 . . ?
C36 C6 As2 111.8(3) . . ?
C36 C6 H6 106.7 . . ?
C32 C6 As2 113.8(2) . . ?
C32 C6 H6 106.7 . . ?
C32 C6 C36 110.7(3) . . ?
C1 C15 H15A 109.8 . . ?
C1 C15 H15B 109.8 . . ?
H15A C15 H15B 108.2 . . ?
C14 C15 C1 109.6(3) . . ?
C14 C15 H15A 109.8 . . ?
C14 C15 H15B 109.8 . . ?
C3 C4 C5 123.2(3) . . ?
C24 C4 C3 118.8(3) . . ?
C24 C4 C5 117.9(3) . . ?
C2 C20 H20A 109.8 . . ?
C2 C20 H20B 109.8 . . ?
H20A C20 H20B 108.2 . . ?
C19 C20 C2 109.5(3) . . ?
C19 C20 H20A 109.8 . . ?
C19 C20 H20B 109.8 . . ?
C2 C16 H16A 109.7 . . ?
C2 C16 H16B 109.7 . . ?
H16A C16 H16B 108.2 . . ?
C17 C16 C2 109.8(3) . . ?
C17 C16 H16A 109.7 . . ?
C17 C16 H16B 109.7 . . ?
C6 C36 H36A 109.5 . . ?
C6 C36 H36B 109.5 . . ?
C6 C36 C35 110.6(4) . . ?
H36A C36 H36B 108.1 . . ?
C35 C36 H36A 109.5 . . ?
C35 C36 H36B 109.5 . . ?
C8 C9 C10 124.8(3) . . ?
C45 C9 C8 118.8(3) . . ?
C45 C9 C10 116.3(3) . . ?
C7 C37 H37A 109.7 . . ?
C7 C37 H37B 109.7 . . ?
C7 C37 C38 110.0(3) . . ?
H37A C37 H37B 108.2 . . ?
C38 C37 H37A 109.7 . . ?
C38 C37 H37B 109.7 . . ?
C8 C42 H42 119.1 . . ?
C43 C42 C8 121.8(4) . . ?
C43 C42 H42 119.1 . . ?
C9 C45 H45 119.0 . . ?
C44 C45 C9 122.0(4) . . ?
C44 C45 H45 119.0 . . ?
C50 C10 C9 118.9(3) . . ?
C46 C10 C9 121.7(3) . . ?
C46 C10 C50 119.2(3) . . ?
C11 C12 H12A 109.2 . . ?
C11 C12 H12B 109.2 . . ?
H12A C12 H12B 107.9 . . ?
C13 C12 C11 111.9(3) . . ?
C13 C12 H12A 109.2 . . ?
C13 C12 H12B 109.2 . . ?
O3 C50 C10 115.2(3) . . ?
O3 C50 C49 124.5(3) . . ?
C10 C50 C49 120.4(3) . . ?
O2 C25 C5 115.5(3) . . ?
O2 C25 C26 123.9(4) . . ?
C5 C25 C26 120.6(4) . . ?
C6 C32 H32A 109.7 . . ?
C6 C32 H32B 109.7 . . ?
C6 C32 C33 109.8(3) . . ?
H32A C32 H32B 108.2 . . ?
C33 C32 H32A 109.7 . . ?
C33 C32 H32B 109.7 . . ?
O4 C46 C10 115.1(3) . . ?
O4 C46 C47 124.0(3) . . ?
C47 C46 C10 120.9(3) . . ?
C25 C5 C4 120.4(4) . . ?
C25 C5 C29 118.6(4) . . ?
C29 C5 C4 120.8(4) . . ?
C21 C22 H22 120.0 . . ?
C23 C22 C21 120.1(3) . . ?
C23 C22 H22 120.0 . . ?
C7 C41 H41A 109.5 . . ?
C7 C41 H41B 109.5 . . ?
C7 C41 C40 110.7(3) . . ?
H41A C41 H41B 108.1 . . ?
C40 C41 H41A 109.5 . . ?
C40 C41 H41B 109.5 . . ?
C16 C17 H17A 109.4 . . ?
C16 C17 H17B 109.4 . . ?
H17A C17 H17B 108.0 . . ?
C18 C17 C16 111.4(3) . . ?
C18 C17 H17A 109.4 . . ?
C18 C17 H17B 109.4 . . ?
C50 C49 H49 120.8 . . ?
C48 C49 C50 118.4(3) . . ?
C48 C49 H49 120.8 . . ?
C15 C14 H14A 109.4 . . ?
C15 C14 H14B 109.4 . . ?
C15 C14 C13 111.0(3) . . ?
H14A C14 H14B 108.0 . . ?
C13 C14 H14A 109.4 . . ?
C13 C14 H14B 109.4 . . ?
C12 C13 C14 112.1(3) . . ?
C12 C13 H13A 109.2 . . ?
C12 C13 H13B 109.2 . . ?
C14 C13 H13A 109.2 . . ?
C14 C13 H13B 109.2 . . ?
H13A C13 H13B 107.9 . . ?
C4 C24 H24 119.0 . . ?
C23 C24 C4 122.1(3) . . ?
C23 C24 H24 119.0 . . ?
C46 C47 H47 120.7 . . ?
C46 C47 C48 118.6(4) . . ?
C48 C47 H47 120.7 . . ?
C17 C18 H18A 109.4 . . ?
C17 C18 H18B 109.4 . . ?
H18A C18 H18B 108.0 . . ?
C19 C18 C17 111.0(3) . . ?
C19 C18 H18A 109.4 . . ?
C19 C18 H18B 109.4 . . ?
C22 C23 H23 120.4 . . ?
C24 C23 C22 119.1(3) . . ?
C24 C23 H23 120.4 . . ?
C20 C19 H19A 109.2 . . ?
C20 C19 H19B 109.2 . . ?
C18 C19 C20 111.9(3) . . ?
C18 C19 H19A 109.2 . . ?
C18 C19 H19B 109.2 . . ?
H19A C19 H19B 107.9 . . ?
C45 C44 H44 120.2 . . ?
C43 C44 C45 119.5(4) . . ?
C43 C44 H44 120.2 . . ?
O1 C29 C5 115.8(3) . . ?
O1 C29 C28 124.8(4) . . ?
C28 C29 C5 119.3(5) . . ?
C42 C43 H43 120.1 . . ?
C44 C43 C42 119.7(4) . . ?
C44 C43 H43 120.1 . . ?
C49 C48 C47 122.0(4) . . ?
C49 C48 H48 119.0 . . ?
C47 C48 H48 119.0 . . ?
O3 C52 H52A 109.5 . . ?
O3 C52 H52B 109.5 . . ?
O3 C52 H52C 109.5 . . ?
H52A C52 H52B 109.5 . . ?
H52A C52 H52C 109.5 . . ?
H52B C52 H52C 109.5 . . ?
C37 C38 H38A 109.3 . . ?
C37 C38 H38B 109.3 . . ?
H38A C38 H38B 108.0 . . ?
C39 C38 C37 111.5(4) . . ?
C39 C38 H38A 109.3 . . ?
C39 C38 H38B 109.3 . . ?
C25 C26 H26 120.6 . . ?
C27 C26 C25 118.8(5) . . ?
C27 C26 H26 120.6 . . ?
O4 C51 H51A 109.5 . . ?
O4 C51 H51B 109.5 . . ?
O4 C51 H51C 109.5 . . ?
H51A C51 H51B 109.5 . . ?
H51A C51 H51C 109.5 . . ?
H51B C51 H51C 109.5 . . ?
C38 C39 H39A 109.2 . . ?
C38 C39 H39B 109.2 . . ?
H39A C39 H39B 107.9 . . ?
C40 C39 C38 112.0(3) . . ?
C40 C39 H39A 109.2 . . ?
C40 C39 H39B 109.2 . . ?
C36 C35 H35A 109.2 . . ?
C36 C35 H35B 109.2 . . ?
H35A C35 H35B 107.9 . . ?
C34 C35 C36 112.0(4) . . ?
C34 C35 H35A 109.2 . . ?
C34 C35 H35B 109.2 . . ?
C26 C27 H27 119.1 . . ?
C28 C27 C26 121.8(4) . . ?
C28 C27 H27 119.1 . . ?
C32 C33 H33A 109.5 . . ?
C32 C33 H33B 109.5 . . ?
H33A C33 H33B 108.1 . . ?
C34 C33 C32 110.8(4) . . ?
C34 C33 H33A 109.5 . . ?
C34 C33 H33B 109.5 . . ?
C41 C40 H40A 109.2 . . ?
C41 C40 H40B 109.2 . . ?
C39 C40 C41 111.9(4) . . ?
C39 C40 H40A 109.2 . . ?
C39 C40 H40B 109.2 . . ?
H40A C40 H40B 107.9 . . ?
C29 C28 H28 119.7 . . ?
C27 C28 C29 120.5(5) . . ?
C27 C28 H28 119.7 . . ?
O2 C30 H30A 109.5 . . ?
O2 C30 H30B 109.5 . . ?
O2 C30 H30C 109.5 . . ?
H30A C30 H30B 109.5 . . ?
H30A C30 H30C 109.5 . . ?
H30B C30 H30C 109.5 . . ?
O1 C31 H31A 109.5 . . ?
O1 C31 H31B 109.5 . . ?
O1 C31 H31C 109.5 . . ?
H31A C31 H31B 109.5 . . ?
H31A C31 H31C 109.5 . . ?
H31B C31 H31C 109.5 . . ?
Cl4 C53 H53A 109.3 . . ?
Cl4 C53 H53B 109.3 . . ?
Cl3 C53 Cl4 111.5(3) . . ?
Cl3 C53 H53A 109.3 . . ?
Cl3 C53 H53B 109.3 . . ?
H53A C53 H53B 108.0 . . ?
C35 C34 C33 110.8(3) . . ?
C35 C34 H34A 109.5 . . ?
C35 C34 H34B 109.5 . . ?
C33 C34 H34A 109.5 . . ?
C33 C34 H34B 109.5 . . ?
H34A C34 H34B 108.1 . . ?

loop_
_geom_bond_atom_site_label_1
_geom_bond_atom_site_label_2
_geom_bond_distance
_geom_bond_site_symmetry_2
_geom_bond_publ_flag
Pd1 As1 2.4439(4) . ?
Pd1 As2 2.4390(4) . ?
Pd1 Cl2 2.3140(9) . ?
Pd1 Cl1 2.2940(9) . ?
As1 C3 1.968(3) . ?
As1 C1 1.978(3) . ?
As1 C2 1.977(3) . ?
As2 C7 1.970(3) . ?
As2 C8 1.961(3) . ?
As2 C6 1.973(4) . ?
Cl4 C53 1.767(5) . ?
Cl3 C53 1.711(5) . ?
O4 C46 1.374(4) . ?
O4 C51 1.427(5) . ?
O3 C50 1.363(4) . ?
O3 C52 1.437(4) . ?
O1 C29 1.362(5) . ?
O1 C31 1.420(5) . ?
O2 C25 1.365(5) . ?
O2 C30 1.431(6) . ?
C3 C21 1.402(5) . ?
C3 C4 1.406(5) . ?
C1 H1 1.0000 . ?
C1 C11 1.529(5) . ?
C1 C15 1.534(4) . ?
C2 H2 1.0000 . ?
C2 C20 1.542(5) . ?
C2 C16 1.532(5) . ?
C7 H7 1.0000 . ?
C7 C37 1.527(5) . ?
C7 C41 1.532(5) . ?
C21 H21 0.9500 . ?
C21 C22 1.388(5) . ?
C8 C9 1.411(5) . ?
C8 C42 1.405(5) . ?
C11 H11A 0.9900 . ?
C11 H11B 0.9900 . ?
C11 C12 1.532(5) . ?
C6 H6 1.0000 . ?
C6 C36 1.525(5) . ?
C6 C32 1.523(5) . ?
C15 H15A 0.9900 . ?
C15 H15B 0.9900 . ?
C15 C14 1.534(5) . ?
C4 C5 1.501(5) . ?
C4 C24 1.398(5) . ?
C20 H20A 0.9900 . ?
C20 H20B 0.9900 . ?
C20 C19 1.536(5) . ?
C16 H16A 0.9900 . ?
C16 H16B 0.9900 . ?
C16 C17 1.530(5) . ?
C36 H36A 0.9900 . ?
C36 H36B 0.9900 . ?
C36 C35 1.533(6) . ?
C9 C45 1.394(5) . ?
C9 C10 1.499(5) . ?
C37 H37A 0.9900 . ?
C37 H37B 0.9900 . ?
C37 C38 1.532(5) . ?
C42 H42 0.9500 . ?
C42 C43 1.383(5) . ?
C45 H45 0.9500 . ?
C45 C44 1.381(5) . ?
C10 C50 1.398(5) . ?
C10 C46 1.392(5) . ?
C12 H12A 0.9900 . ?
C12 H12B 0.9900 . ?
C12 C13 1.521(5) . ?
C50 C49 1.405(5) . ?
C25 C5 1.393(6) . ?
C25 C26 1.398(6) . ?
C32 H32A 0.9900 . ?
C32 H32B 0.9900 . ?
C32 C33 1.534(6) . ?
C46 C47 1.386(5) . ?
C5 C29 1.409(6) . ?
C22 H22 0.9500 . ?
C22 C23 1.384(5) . ?
C41 H41A 0.9900 . ?
C41 H41B 0.9900 . ?
C41 C40 1.534(5) . ?
C17 H17A 0.9900 . ?
C17 H17B 0.9900 . ?
C17 C18 1.530(5) . ?
C49 H49 0.9500 . ?
C49 C48 1.380(5) . ?
C14 H14A 0.9900 . ?
C14 H14B 0.9900 . ?
C14 C13 1.535(5) . ?
C13 H13A 0.9900 . ?
C13 H13B 0.9900 . ?
C24 H24 0.9500 . ?
C24 C23 1.381(5) . ?
C47 H47 0.9500 . ?
C47 C48 1.393(5) . ?
C18 H18A 0.9900 . ?
C18 H18B 0.9900 . ?
C18 C19 1.530(5) . ?
C23 H23 0.9500 . ?
C19 H19A 0.9900 . ?
C19 H19B 0.9900 . ?
C44 H44 0.9500 . ?
C44 C43 1.380(6) . ?
C29 C28 1.398(6) . ?
C43 H43 0.9500 . ?
C48 H48 0.9500 . ?
C52 H52A 0.9800 . ?
C52 H52B 0.9800 . ?
C52 H52C 0.9800 . ?
C38 H38A 0.9900 . ?
C38 H38B 0.9900 . ?
C38 C39 1.525(7) . ?
C26 H26 0.9500 . ?
C26 C27 1.378(8) . ?
C51 H51A 0.9800 . ?
C51 H51B 0.9800 . ?
C51 H51C 0.9800 . ?
C39 H39A 0.9900 . ?
C39 H39B 0.9900 . ?
C39 C40 1.505(7) . ?
C35 H35A 0.9900 . ?
C35 H35B 0.9900 . ?
C35 C34 1.517(7) . ?
C27 H27 0.9500 . ?
C27 C28 1.344(8) . ?
C33 H33A 0.9900 . ?
C33 H33B 0.9900 . ?
C33 C34 1.530(7) . ?
C40 H40A 0.9900 . ?
C40 H40B 0.9900 . ?
C28 H28 0.9500 . ?
C30 H30A 0.9800 . ?
C30 H30B 0.9800 . ?
C30 H30C 0.9800 . ?
C31 H31A 0.9800 . ?
C31 H31B 0.9800 . ?
C31 H31C 0.9800 . ?
C53 H53A 0.9900 . ?
C53 H53B 0.9900 . ?
C34 H34A 0.9900 . ?
C34 H34B 0.9900 . ?

loop_
_geom_torsion_atom_site_label_1
_geom_torsion_atom_site_label_2
_geom_torsion_atom_site_label_3
_geom_torsion_atom_site_label_4
_geom_torsion
_geom_torsion_site_symmetry_1
_geom_torsion_site_symmetry_2
_geom_torsion_site_symmetry_3
_geom_torsion_site_symmetry_4
_geom_torsion_publ_flag
As1 C3 C21 C22 179.1(3) . . . . ?
As1 C3 C4 C5 -0.3(5) . . . . ?
As1 C3 C4 C24 -179.1(3) . . . . ?
As1 C1 C11 C12 167.2(2) . . . . ?
As1 C1 C15 C14 -169.5(2) . . . . ?
As1 C2 C20 C19 174.2(2) . . . . ?
As1 C2 C16 C17 -171.9(2) . . . . ?
As2 C7 C37 C38 178.5(3) . . . . ?
As2 C7 C41 C40 -178.5(3) . . . . ?
As2 C8 C9 C45 -176.3(3) . . . . ?
As2 C8 C9 C10 6.1(6) . . . . ?
As2 C8 C42 C43 175.4(3) . . . . ?
As2 C6 C36 C35 175.2(3) . . . . ?
As2 C6 C32 C33 -174.5(3) . . . . ?
O4 C46 C47 C48 -176.5(3) . . . . ?
O3 C50 C49 C48 179.5(3) . . . . ?
O1 C29 C28 C27 177.8(4) . . . . ?
O2 C25 C5 C4 -1.3(5) . . . . ?
O2 C25 C5 C29 173.2(3) . . . . ?
O2 C25 C26 C27 -176.7(4) . . . . ?
C3 C21 C22 C23 -0.5(5) . . . . ?
C3 C4 C5 C25 -75.4(5) . . . . ?
C3 C4 C5 C29 110.2(4) . . . . ?
C3 C4 C24 C23 0.5(5) . . . . ?
C1 C11 C12 C13 55.6(4) . . . . ?
C1 C15 C14 C13 -57.0(4) . . . . ?
C2 C20 C19 C18 56.2(4) . . . . ?
C2 C16 C17 C18 -57.4(4) . . . . ?
C7 C37 C38 C39 -55.9(5) . . . . ?
C7 C41 C40 C39 54.4(5) . . . . ?
C21 C3 C4 C5 178.5(3) . . . . ?
C21 C3 C4 C24 -0.2(5) . . . . ?
C21 C22 C23 C24 0.7(6) . . . . ?
C8 C9 C45 C44 1.6(6) . . . . ?
C8 C9 C10 C50 89.1(4) . . . . ?
C8 C9 C10 C46 -96.4(4) . . . . ?
C8 C42 C43 C44 1.5(7) . . . . ?
C11 C1 C15 C14 60.6(4) . . . . ?
C11 C12 C13 C14 -52.9(4) . . . . ?
C6 C36 C35 C34 54.9(5) . . . . ?
C6 C32 C33 C34 -58.2(4) . . . . ?
C15 C1 C11 C12 -59.5(4) . . . . ?
C15 C14 C13 C12 53.6(4) . . . . ?
C4 C3 C21 C22 0.2(5) . . . . ?
C4 C5 C29 O1 0.7(5) . . . . ?
C4 C5 C29 C28 179.7(3) . . . . ?
C4 C24 C23 C22 -0.7(6) . . . . ?
C20 C2 C16 C17 59.2(4) . . . . ?
C16 C2 C20 C19 -58.3(4) . . . . ?
C16 C17 C18 C19 55.2(4) . . . . ?
C36 C6 C32 C33 58.6(4) . . . . ?
C36 C35 C34 C33 -54.6(5) . . . . ?
C9 C8 C42 C43 -1.5(6) . . . . ?
C9 C45 C44 C43 -1.6(7) . . . . ?
C9 C10 C50 O3 0.9(5) . . . . ?
C9 C10 C50 C49 -178.9(3) . . . . ?
C9 C10 C46 O4 -2.3(5) . . . . ?
C9 C10 C46 C47 177.6(3) . . . . ?
C37 C7 C41 C40 -56.1(4) . . . . ?
C37 C38 C39 C40 55.0(5) . . . . ?
C42 C8 C9 C45 0.0(5) . . . . ?
C42 C8 C9 C10 -177.6(3) . . . . ?
C45 C9 C10 C50 -88.6(4) . . . . ?
C45 C9 C10 C46 86.0(4) . . . . ?
C45 C44 C43 C42 0.1(7) . . . . ?
C10 C9 C45 C44 179.4(4) . . . . ?
C10 C50 C49 C48 -0.7(5) . . . . ?
C10 C46 C47 C48 3.7(5) . . . . ?
C50 C10 C46 O4 172.2(3) . . . . ?
C50 C10 C46 C47 -7.9(5) . . . . ?
C50 C49 C48 C47 -3.6(6) . . . . ?
C25 C5 C29 O1 -173.8(3) . . . . ?
C25 C5 C29 C28 5.2(5) . . . . ?
C25 C26 C27 C28 2.2(7) . . . . ?
C32 C6 C36 C35 -56.8(4) . . . . ?
C32 C33 C34 C35 56.2(5) . . . . ?
C46 C10 C50 O3 -173.8(3) . . . . ?
C46 C10 C50 C49 6.4(5) . . . . ?
C46 C47 C48 C49 2.2(6) . . . . ?
C5 C4 C24 C23 -178.3(3) . . . . ?
C5 C25 C26 C27 2.0(6) . . . . ?
C5 C29 C28 C27 -1.2(6) . . . . ?
C41 C7 C37 C38 56.9(4) . . . . ?
C17 C18 C19 C20 -54.9(4) . . . . ?
C24 C4 C5 C25 103.3(4) . . . . ?
C24 C4 C5 C29 -71.0(5) . . . . ?
C52 O3 C50 C10 176.7(3) . . . . ?
C52 O3 C50 C49 -3.5(5) . . . . ?
C38 C39 C40 C41 -54.0(5) . . . . ?
C26 C25 C5 C4 179.8(3) . . . . ?
C26 C25 C5 C29 -5.7(6) . . . . ?
C26 C27 C28 C29 -2.7(7) . . . . ?
C51 O4 C46 C10 174.3(3) . . . . ?
C51 O4 C46 C47 -5.6(5) . . . . ?
C30 O2 C25 C5 -152.9(4) . . . . ?
C30 O2 C25 C26 25.9(6) . . . . ?
C31 O1 C29 C5 174.0(3) . . . . ?
C31 O1 C29 C28 -5.0(6) . . . . ?

loop_
_exptl_oxdiff_crystal_face_indexfrac_h
_exptl_oxdiff_crystal_face_indexfrac_k
_exptl_oxdiff_crystal_face_indexfrac_l
_exptl_oxdiff_crystal_face_x
_exptl_oxdiff_crystal_face_y
_exptl_oxdiff_crystal_face_z
0.9985 -0.0016 -1.0045 -0.0745 -0.0072 0.0147
-0.9985 0.0016 1.0045 0.0745 0.0072 -0.0147
1.0047 2.0016 1.0107 -0.0027 0.0028 0.1383
-0.0031 -1.0016 -1.0076 -0.0359 -0.0050 -0.0618
-0.0007 -0.0007 -1.0029 -0.0140 -0.0273 -0.0039
0.0007 0.0007 1.0029 0.0140 0.0273 0.0039
-1.0007 -0.0006 -2.0042 0.0324 -0.0746 -0.0265
1.0007 0.0006 2.0042 -0.0324 0.0746 0.0265

loop_
_smtbx_masks_void_nr
_smtbx_masks_void_average_x
_smtbx_masks_void_average_y
_smtbx_masks_void_average_z
_smtbx_masks_void_volume
_smtbx_masks_void_count_electrons
_smtbx_masks_void_content
1 0.500 0.500 0.500 203.3 39.8 ?
